data_4101780
loop_
_publ_author_name
'Jonathan G. Melnick'
'Kevin Yurkerwich'
'Gerard Parkin'

_publ_section_title
;
 On the Chalcogenophilicity of Mercury: Evidence for a Strong Hg-Se Bond
 in [TmBut]HgSePh and Its Relevance to the Toxicity of Mercury
;
_journal_name_full 'Journal of the American Chemical Society'
_journal_page_first 647
_journal_page_last 655
_journal_paper_doi 10.1021/ja907523x
_journal_volume 132
_journal_year 2010
_chemical_formula_sum 'C29 H42 B Hg N7 O S4'
_chemical_formula_weight 844.34
_chemical_name_systematic
; 
 ? 
;
_space_group_IT_number 14
_symmetry_cell_setting monoclinic
_symmetry_space_group_name_Hall '-P 2yn'
_symmetry_space_group_name_H-M 'P 1 21/n 1'
_atom_sites_solution_hydrogens geom
_atom_sites_solution_primary direct
_atom_sites_solution_secondary difmap
_audit_creation_method SHELXL-97
_cell_angle_alpha 90.00
_cell_angle_beta 90.0550(10)
_cell_angle_gamma 90.00
_cell_formula_units_Z 4
_cell_length_a 10.5185(4)
_cell_length_b 10.3824(5)
_cell_length_c 31.1766(14)
_cell_measurement_reflns_used 5299
_cell_measurement_temperature 243(2)
_cell_measurement_theta_max 28.05
_cell_measurement_theta_min 2.36
_cell_volume 3404.7(3)
_computing_cell_refinement 'Bruker SMART'
_computing_data_collection 'Bruker SMART'
_computing_data_reduction 'Bruker SAINT'
_computing_molecular_graphics 'Bruker SHELXTL'
_computing_publication_material 'Bruker SHELXTL'
_computing_structure_refinement 'SHELXL-97 (Sheldrick, 2008)'
_computing_structure_solution 'SHELXS-97 (Sheldrick, 2008)'
_diffrn_ambient_temperature 243(2)
_diffrn_measured_fraction_theta_full 0.921
_diffrn_measured_fraction_theta_max 0.921
_diffrn_measurement_device_type 'CCD area detector'
_diffrn_measurement_method 'phi and omega scans'
_diffrn_radiation_monochromator graphite
_diffrn_radiation_source 'fine-focus sealed tube'
_diffrn_radiation_type MoK\a
_diffrn_radiation_wavelength 0.71073
_diffrn_reflns_av_R_equivalents 0.0279
_diffrn_reflns_av_sigmaI/netI 0.0333
_diffrn_reflns_limit_h_max 5
_diffrn_reflns_limit_h_min -14
_diffrn_reflns_limit_k_max 13
_diffrn_reflns_limit_k_min -13
_diffrn_reflns_limit_l_max 41
_diffrn_reflns_limit_l_min -39
_diffrn_reflns_number 23692
_diffrn_reflns_theta_full 28.34
_diffrn_reflns_theta_max 28.34
_diffrn_reflns_theta_min 1.31
_exptl_absorpt_coefficient_mu 4.801
_exptl_absorpt_correction_T_max 0.6453
_exptl_absorpt_correction_T_min 0.2497
_exptl_absorpt_correction_type empirical
_exptl_absorpt_process_details sadabs
_exptl_crystal_colour COLORLESS
_exptl_crystal_density_diffrn 1.647
_exptl_crystal_density_method 'not measured'
_exptl_crystal_description PLATE
_exptl_crystal_F_000 1688
_exptl_crystal_size_max 0.40
_exptl_crystal_size_mid 0.30
_exptl_crystal_size_min 0.10
_refine_diff_density_max 0.757
_refine_diff_density_min -0.535
_refine_diff_density_rms 0.109
_refine_ls_extinction_coef 0.00029(7)
_refine_ls_extinction_expression Fc^*^=kFc[1+0.001xFc^2^\l^3^/sin(2\q)]^-1/4^
_refine_ls_extinction_method SHELXL
_refine_ls_goodness_of_fit_ref 1.036
_refine_ls_hydrogen_treatment mixed
_refine_ls_matrix_type full
_refine_ls_number_parameters 397
_refine_ls_number_reflns 7817
_refine_ls_number_restraints 0
_refine_ls_restrained_S_all 1.036
_refine_ls_R_factor_all 0.0434
_refine_ls_R_factor_gt 0.0258
_refine_ls_shift/su_max 0.009
_refine_ls_shift/su_mean 0.001
_refine_ls_structure_factor_coef Fsqd
_refine_ls_weighting_details 'calc w=1/[\s^2^(Fo^2^)+(0.0441P)^2^+0.0000P] where P=(Fo^2^+2Fc^2^)/3'
_refine_ls_weighting_scheme calc
_refine_ls_wR_factor_gt 0.0626
_refine_ls_wR_factor_ref 0.0765
_reflns_number_gt 6167
_reflns_number_total 7817
_reflns_threshold_expression >2sigma(I)
_cod_data_source_file ja907523x_si_002_1.cif
_cod_data_source_block hgpmas10
_cod_depositor_comments
;
The following automatic conversions were performed:

'_exptl_absorpt_correction_type' value 'EMPIRICAL' changed to
'empirical' according to the built-in table from CIF Core dictionary
named 'cif_core.dic' version 2.4.1 from 2010-06-29.

Automatic conversion script
Id: cif_fix_values 1715 2011-07-08 13:25:40Z adriana 
;
_cod_database_code 4101780

loop_
_symmetry_equiv_pos_as_xyz
'x, y, z'
'-x+1/2, y+1/2, -z+1/2'
'-x, -y, -z'
'x-1/2, -y-1/2, z-1/2'

loop_
_atom_site_label
_atom_site_type_symbol
_atom_site_fract_x
_atom_site_fract_y
_atom_site_fract_z
_atom_site_U_iso_or_equiv
_atom_site_adp_type
_atom_site_occupancy
_atom_site_symmetry_multiplicity
_atom_site_calc_flag
_atom_site_refinement_flags
_atom_site_disorder_assembly
_atom_site_disorder_group
Hg Hg -0.149301(12) 0.143091(14) 0.122459(5) 0.03373(6) Uani 1 1 d . . .
S1 S -0.37348(8) 0.09919(9) 0.15175(3) 0.0321(2) Uani 1 1 d . . .
S2 S -0.16245(8) 0.39327(9) 0.11814(3) 0.02979(19) Uani 1 1 d . . .
S3 S -0.21242(8) 0.09182(8) 0.04284(3) 0.03065(19) Uani 1 1 d . . .
S4 S 0.04704(9) 0.06175(10) 0.15403(3) 0.0387(2) Uani 1 1 d . . .
N11 N -0.4886(3) 0.1703(3) 0.07595(9) 0.0277(6) Uani 1 1 d . . .
N12 N -0.5060(3) -0.0367(3) 0.09046(9) 0.0308(6) Uani 1 1 d . . .
N21 N -0.4220(3) 0.3812(3) 0.11302(10) 0.0278(6) Uani 1 1 d . . .
N22 N -0.3547(3) 0.4544(3) 0.17499(9) 0.0298(6) Uani 1 1 d . . .
N31 N -0.3348(3) 0.3250(3) 0.03680(9) 0.0265(6) Uani 1 1 d . . .
N32 N -0.1683(3) 0.3096(3) -0.00519(9) 0.0275(6) Uani 1 1 d . . .
N41 N 0.1509(3) 0.3315(4) 0.17432(12) 0.0433(8) Uani 1 1 d . . .
H2 H 0.126(4) 0.263(5) 0.1914(15) 0.056(14) Uiso 1 1 d . . .
B B -0.4463(4) 0.3123(4) 0.06982(13) 0.0290(8) Uani 1 1 d . . .
H1 H -0.527(3) 0.366(3) 0.0534(12) 0.025(9) Uiso 1 1 d . . .
O O 0.1774(3) 0.3769(3) 0.10322(10) 0.0533(8) Uani 1 1 d . . .
C11 C -0.4559(3) 0.0764(3) 0.10457(11) 0.0280(7) Uani 1 1 d . . .
C12 C -0.5621(3) 0.1134(4) 0.04459(12) 0.0343(8) Uani 1 1 d . . .
H12A H -0.5988 0.1564 0.0211 0.041 Uiso 1 1 calc R . .
C13 C -0.5728(3) -0.0118(4) 0.05275(12) 0.0368(9) Uani 1 1 d . . .
H13A H -0.6173 -0.0724 0.0361 0.044 Uiso 1 1 calc R . .
C14 C -0.4856(4) -0.1704(4) 0.10839(14) 0.0406(9) Uani 1 1 d . . .
C15 C -0.3430(4) -0.2004(4) 0.10662(16) 0.0553(12) Uani 1 1 d . . .
H15A H -0.2970 -0.1392 0.1243 0.083 Uiso 1 1 calc R . .
H15B H -0.3136 -0.1942 0.0772 0.083 Uiso 1 1 calc R . .
H15C H -0.3281 -0.2869 0.1173 0.083 Uiso 1 1 calc R . .
C16 C -0.5566(5) -0.2677(4) 0.08073(15) 0.0574(13) Uani 1 1 d . . .
H16A H -0.6471 -0.2498 0.0819 0.086 Uiso 1 1 calc R . .
H16B H -0.5406 -0.3539 0.0914 0.086 Uiso 1 1 calc R . .
H16C H -0.5274 -0.2611 0.0513 0.086 Uiso 1 1 calc R . .
C17 C -0.5370(5) -0.1767(4) 0.15394(15) 0.0582(13) Uani 1 1 d . . .
H17A H -0.6273 -0.1577 0.1537 0.087 Uiso 1 1 calc R . .
H17B H -0.4931 -0.1141 0.1717 0.087 Uiso 1 1 calc R . .
H17C H -0.5235 -0.2624 0.1655 0.087 Uiso 1 1 calc R . .
C21 C -0.3170(3) 0.4083(3) 0.13632(11) 0.0262(7) Uani 1 1 d . . .
C22 C -0.5263(3) 0.4108(4) 0.13764(12) 0.0340(8) Uani 1 1 d . . .
H22A H -0.6116 0.4012 0.1292 0.041 Uiso 1 1 calc R . .
C23 C -0.4867(3) 0.4554(4) 0.17564(13) 0.0353(8) Uani 1 1 d . . .
H23A H -0.5385 0.4824 0.1985 0.042 Uiso 1 1 calc R . .
C24 C -0.2724(4) 0.4903(4) 0.21258(12) 0.0377(9) Uani 1 1 d . . .
C25 C -0.3592(4) 0.5267(5) 0.25012(14) 0.0613(13) Uani 1 1 d . . .
H25A H -0.4120 0.4535 0.2577 0.092 Uiso 1 1 calc R . .
H25B H -0.4130 0.5984 0.2418 0.092 Uiso 1 1 calc R . .
H25C H -0.3077 0.5511 0.2746 0.092 Uiso 1 1 calc R . .
C26 C -0.1924(5) 0.3734(4) 0.22570(15) 0.0525(11) Uani 1 1 d . . .
H26A H -0.1367 0.3495 0.2022 0.079 Uiso 1 1 calc R . .
H26B H -0.2481 0.3018 0.2325 0.079 Uiso 1 1 calc R . .
H26C H -0.1418 0.3949 0.2507 0.079 Uiso 1 1 calc R . .
C27 C -0.1903(4) 0.6059(4) 0.20053(15) 0.0441(10) Uani 1 1 d . . .
H27A H -0.1345 0.5826 0.1770 0.066 Uiso 1 1 calc R . .
H27B H -0.1397 0.6317 0.2251 0.066 Uiso 1 1 calc R . .
H27C H -0.2445 0.6768 0.1918 0.066 Uiso 1 1 calc R . .
C31 C -0.2384(3) 0.2462(3) 0.02484(11) 0.0267(7) Uani 1 1 d . . .
C32 C -0.3241(3) 0.4387(3) 0.01377(11) 0.0306(8) Uani 1 1 d . . .
H32A H -0.3784 0.5103 0.0161 0.037 Uiso 1 1 calc R . .
C33 C -0.2237(3) 0.4297(3) -0.01227(11) 0.0314(8) Uani 1 1 d . . .
H33A H -0.1956 0.4926 -0.0318 0.038 Uiso 1 1 calc R . .
C34 C -0.0488(3) 0.2622(4) -0.02741(12) 0.0329(8) Uani 1 1 d . . .
C35 C 0.0513(3) 0.2307(4) 0.00641(13) 0.0423(10) Uani 1 1 d . . .
H35A H 0.0691 0.3070 0.0233 0.063 Uiso 1 1 calc R . .
H35B H 0.1287 0.2021 -0.0076 0.063 Uiso 1 1 calc R . .
H35C H 0.0200 0.1628 0.0250 0.063 Uiso 1 1 calc R . .
C36 C 0.0025(4) 0.3703(4) -0.05583(15) 0.0497(11) Uani 1 1 d . . .
H36A H 0.0229 0.4445 -0.0382 0.075 Uiso 1 1 calc R . .
H36B H -0.0613 0.3940 -0.0769 0.075 Uiso 1 1 calc R . .
H36C H 0.0786 0.3409 -0.0704 0.075 Uiso 1 1 calc R . .
C37 C -0.0806(4) 0.1450(4) -0.05515(14) 0.0462(10) Uani 1 1 d . . .
H37A H -0.1130 0.0763 -0.0371 0.069 Uiso 1 1 calc R . .
H37B H -0.0044 0.1158 -0.0697 0.069 Uiso 1 1 calc R . .
H37C H -0.1444 0.1685 -0.0762 0.069 Uiso 1 1 calc R . .
C41 C 0.1609(4) 0.1557(4) 0.12370(15) 0.0473(11) Uani 1 1 d . . .
H41B H 0.2461 0.1220 0.1297 0.057 Uiso 1 1 calc R . .
H41C H 0.1441 0.1424 0.0931 0.057 Uiso 1 1 calc R . .
C42 C 0.1616(3) 0.2996(4) 0.13237(13) 0.0380(9) Uani 1 1 d . . .
C43 C 0.1514(3) 0.4546(4) 0.19403(14) 0.0417(9) Uani 1 1 d . . .
C44 C 0.1578(4) 0.5686(5) 0.17176(16) 0.0557(12) Uani 1 1 d . . .
H44A H 0.1662 0.5680 0.1417 0.067 Uiso 1 1 calc R . .
C45 C 0.1517(5) 0.6855(5) 0.1940(2) 0.0661(15) Uani 1 1 d . . .
H45A H 0.1545 0.7634 0.1786 0.079 Uiso 1 1 calc R . .
C46 C 0.1418(5) 0.6880(6) 0.2375(2) 0.0667(14) Uani 1 1 d . . .
H46A H 0.1370 0.7670 0.2521 0.080 Uiso 1 1 calc R . .
C47 C 0.1389(5) 0.5733(5) 0.26005(18) 0.0660(14) Uani 1 1 d . . .
H47A H 0.1346 0.5743 0.2902 0.079 Uiso 1 1 calc R . .
C48 C 0.1424(4) 0.4572(5) 0.23832(15) 0.0545(11) Uani 1 1 d . . .
H48A H 0.1386 0.3795 0.2537 0.065 Uiso 1 1 calc R . .

loop_
_atom_site_aniso_label
_atom_site_aniso_U_11
_atom_site_aniso_U_22
_atom_site_aniso_U_33
_atom_site_aniso_U_23
_atom_site_aniso_U_13
_atom_site_aniso_U_12
Hg 0.03114(8) 0.03493(9) 0.03512(9) 0.00144(7) -0.00441(6) 0.00100(6)
S1 0.0334(4) 0.0391(5) 0.0239(5) 0.0027(4) -0.0043(4) -0.0086(4)
S2 0.0250(4) 0.0297(4) 0.0347(5) -0.0012(4) 0.0030(4) -0.0024(3)
S3 0.0408(4) 0.0251(4) 0.0260(5) 0.0020(4) -0.0002(4) 0.0016(4)
S4 0.0392(5) 0.0412(5) 0.0355(5) 0.0034(4) -0.0059(4) 0.0067(4)
N11 0.0262(13) 0.0308(16) 0.0262(16) -0.0016(12) -0.0044(12) -0.0042(11)
N12 0.0323(14) 0.0311(16) 0.0290(16) -0.0013(13) -0.0025(13) -0.0048(12)
N21 0.0271(13) 0.0243(15) 0.0320(17) -0.0001(12) 0.0007(12) -0.0005(11)
N22 0.0294(13) 0.0305(15) 0.0295(16) -0.0043(13) 0.0015(12) -0.0023(12)
N31 0.0317(14) 0.0248(14) 0.0231(15) 0.0011(12) -0.0006(12) 0.0002(11)
N32 0.0316(14) 0.0283(14) 0.0227(15) 0.0018(12) -0.0002(12) -0.0034(12)
N41 0.0480(19) 0.048(2) 0.034(2) 0.0025(17) 0.0000(16) -0.0064(16)
B 0.0302(19) 0.030(2) 0.026(2) 0.0007(17) -0.0010(16) -0.0012(16)
O 0.0505(17) 0.071(2) 0.0385(18) 0.0084(15) 0.0001(14) -0.0094(15)
C11 0.0243(15) 0.0334(19) 0.0264(18) 0.0001(15) 0.0013(14) -0.0052(14)
C12 0.0342(18) 0.041(2) 0.028(2) -0.0012(16) -0.0090(15) -0.0038(15)
C13 0.0393(19) 0.040(2) 0.031(2) -0.0072(17) -0.0073(16) -0.0100(16)
C14 0.053(2) 0.028(2) 0.041(2) 0.0019(17) -0.0020(19) -0.0083(16)
C15 0.057(3) 0.037(2) 0.071(3) 0.007(2) -0.006(2) 0.007(2)
C16 0.080(3) 0.036(2) 0.056(3) -0.001(2) -0.017(3) -0.012(2)
C17 0.084(3) 0.046(3) 0.045(3) 0.009(2) 0.011(3) -0.022(2)
C21 0.0257(15) 0.0236(16) 0.0292(19) 0.0008(14) 0.0018(14) -0.0019(13)
C22 0.0260(16) 0.0349(19) 0.041(2) -0.0016(18) 0.0064(16) -0.0006(14)
C23 0.0299(17) 0.035(2) 0.041(2) -0.0076(17) 0.0111(16) -0.0017(15)
C24 0.043(2) 0.042(2) 0.028(2) -0.0061(17) -0.0036(17) -0.0032(17)
C25 0.063(3) 0.090(4) 0.031(2) -0.021(2) 0.003(2) -0.014(3)
C26 0.063(3) 0.055(3) 0.040(3) 0.007(2) -0.014(2) 0.002(2)
C27 0.043(2) 0.041(2) 0.048(3) -0.0095(19) -0.0040(19) -0.0074(17)
C31 0.0309(17) 0.0281(18) 0.0209(17) 0.0012(14) -0.0048(14) -0.0013(13)
C32 0.0359(17) 0.0263(18) 0.0297(19) 0.0024(15) -0.0025(15) 0.0000(14)
C33 0.0399(18) 0.0282(19) 0.0262(19) 0.0080(15) -0.0042(15) -0.0013(15)
C34 0.0319(17) 0.038(2) 0.028(2) 0.0045(16) 0.0075(15) 0.0009(15)
C35 0.037(2) 0.048(2) 0.042(2) 0.0062(19) 0.0005(18) -0.0001(17)
C36 0.048(2) 0.059(3) 0.042(3) 0.015(2) 0.014(2) 0.003(2)
C37 0.052(2) 0.052(3) 0.035(2) -0.011(2) 0.0033(19) 0.007(2)
C41 0.0334(19) 0.067(3) 0.041(2) -0.010(2) 0.0000(18) 0.0061(19)
C42 0.0208(15) 0.057(3) 0.036(2) 0.003(2) -0.0027(15) -0.0023(16)
C43 0.0338(18) 0.046(2) 0.045(2) -0.001(2) -0.0010(17) -0.0058(17)
C44 0.050(2) 0.059(3) 0.058(3) 0.004(3) 0.001(2) -0.010(2)
C45 0.058(3) 0.042(3) 0.098(5) 0.007(3) -0.001(3) -0.015(2)
C46 0.054(3) 0.065(3) 0.081(4) -0.023(3) 0.002(3) -0.014(3)
C47 0.064(3) 0.075(4) 0.059(3) -0.019(3) -0.003(3) -0.003(3)
C48 0.057(3) 0.063(3) 0.044(3) -0.003(2) 0.001(2) -0.001(2)

loop_
_atom_type_symbol
_atom_type_description
_atom_type_scat_dispersion_real
_atom_type_scat_dispersion_imag
_atom_type_scat_source
C C 0.0033 0.0016 'International Tables Vol C Tables 4.2.6.8 and 6.1.1.4'
H H 0.0000 0.0000 'International Tables Vol C Tables 4.2.6.8 and 6.1.1.4'
B B 0.0013 0.0007 'International Tables Vol C Tables 4.2.6.8 and 6.1.1.4'
N N 0.0061 0.0033 'International Tables Vol C Tables 4.2.6.8 and 6.1.1.4'
O O 0.0106 0.0060 'International Tables Vol C Tables 4.2.6.8 and 6.1.1.4'
S S 0.1246 0.1234 'International Tables Vol C Tables 4.2.6.8 and 6.1.1.4'
Hg Hg -2.3894 9.2266 'International Tables Vol C Tables 4.2.6.8 and 6.1.1.4'

loop_
_geom_angle_atom_site_label_1
_geom_angle_atom_site_label_2
_geom_angle_atom_site_label_3
_geom_angle
_geom_angle_site_symmetry_1
_geom_angle_site_symmetry_3
_geom_angle_publ_flag
S4 Hg S1 124.91(3) . . ?
S4 Hg S2 114.28(3) . . ?
S1 Hg S2 98.43(3) . . ?
S4 Hg S3 121.69(3) . . ?
S1 Hg S3 93.94(3) . . ?
S2 Hg S3 98.05(3) . . ?
C11 S1 Hg 100.50(11) . . ?
C21 S2 Hg 97.06(12) . . ?
C31 S3 Hg 99.19(12) . . ?
C41 S4 Hg 99.38(14) . . ?
C41 S4 H2 65.1(10) . . ?
Hg S4 H2 100.2(10) . . ?
C41 S4 N41 51.79(15) . . ?
Hg S4 N41 93.91(8) . . ?
H2 S4 N41 15.5(11) . . ?
C11 N11 C12 107.4(3) . . ?
C11 N11 B 133.4(3) . . ?
C12 N11 B 118.7(3) . . ?
C11 N12 C13 107.9(3) . . ?
C11 N12 C14 128.2(3) . . ?
C13 N12 C14 123.6(3) . . ?
C21 N21 C22 107.8(3) . . ?
C21 N21 B 134.4(3) . . ?
C22 N21 B 117.3(3) . . ?
C21 N22 C23 108.0(3) . . ?
C21 N22 C24 127.7(3) . . ?
C23 N22 C24 124.2(3) . . ?
C31 N31 C32 108.1(3) . . ?
C31 N31 B 133.7(3) . . ?
C32 N31 B 118.2(3) . . ?
C31 N32 C33 108.4(3) . . ?
C31 N32 C34 127.3(3) . . ?
C33 N32 C34 124.4(3) . . ?
C42 N41 C43 129.7(4) . . ?
C42 N41 S4 66.9(2) . . ?
C43 N41 S4 155.8(3) . . ?
H1 B N21 106.8(17) . . ?
H1 B N11 107.7(16) . . ?
N21 B N11 112.3(3) . . ?
H1 B N31 102.9(18) . . ?
N21 B N31 114.2(3) . . ?
N11 B N31 112.1(3) . . ?
N12 C11 N11 107.9(3) . . ?
N12 C11 S1 126.1(3) . . ?
N11 C11 S1 125.9(3) . . ?
C13 C12 N11 109.3(3) . . ?
C12 C13 N12 107.5(3) . . ?
N12 C14 C17 109.5(3) . . ?
N12 C14 C16 109.3(3) . . ?
C17 C14 C16 109.0(4) . . ?
N12 C14 C15 108.2(3) . . ?
C17 C14 C15 111.9(4) . . ?
C16 C14 C15 108.9(4) . . ?
N21 C21 N22 108.2(3) . . ?
N21 C21 S2 125.0(3) . . ?
N22 C21 S2 126.8(3) . . ?
C23 C22 N21 108.9(3) . . ?
C22 C23 N22 107.2(3) . . ?
N22 C24 C27 109.2(3) . . ?
N22 C24 C26 109.1(3) . . ?
C27 C24 C26 112.2(3) . . ?
N22 C24 C25 108.3(3) . . ?
C27 C24 C25 109.4(3) . . ?
C26 C24 C25 108.6(4) . . ?
N31 C31 N32 107.6(3) . . ?
N31 C31 S3 126.2(3) . . ?
N32 C31 S3 126.1(3) . . ?
C33 C32 N31 108.6(3) . . ?
C32 C33 N32 107.3(3) . . ?
N32 C34 C35 109.0(3) . . ?
N32 C34 C36 108.6(3) . . ?
C35 C34 C36 108.3(3) . . ?
N32 C34 C37 109.6(3) . . ?
C35 C34 C37 111.8(3) . . ?
C36 C34 C37 109.5(3) . . ?
C42 C41 S4 116.1(3) . . ?
O C42 N41 124.6(4) . . ?
O C42 C41 120.9(4) . . ?
N41 C42 C41 114.4(4) . . ?
C44 C43 C48 119.4(4) . . ?
C44 C43 N41 123.9(4) . . ?
C48 C43 N41 116.7(4) . . ?
C43 C44 C45 119.7(5) . . ?
C46 C45 C44 120.9(5) . . ?
C45 C46 C47 119.5(5) . . ?
C48 C47 C46 120.0(5) . . ?
C47 C48 C43 120.5(5) . . ?

loop_
_geom_bond_atom_site_label_1
_geom_bond_atom_site_label_2
_geom_bond_distance
_geom_bond_site_symmetry_2
_geom_bond_publ_flag
Hg S4 2.4379(9) . ?
Hg S1 2.5702(9) . ?
Hg S2 2.6046(9) . ?
Hg S3 2.6233(9) . ?
S1 C11 1.723(4) . ?
S2 C21 1.729(3) . ?
S3 C31 1.720(3) . ?
S4 C41 1.812(4) . ?
S4 H2 2.53(5) . ?
S4 N41 3.072(4) . ?
N11 C11 1.365(4) . ?
N11 C12 1.378(4) . ?
N11 B 1.552(5) . ?
N12 C11 1.360(4) . ?
N12 C13 1.393(5) . ?
N12 C14 1.511(5) . ?
N21 C21 1.351(4) . ?
N21 C22 1.375(4) . ?
N21 B 1.546(5) . ?
N22 C21 1.357(4) . ?
N22 C23 1.389(4) . ?
N22 C24 1.503(5) . ?
N31 C31 1.355(4) . ?
N31 C32 1.387(4) . ?
N31 B 1.567(5) . ?
N32 C31 1.362(4) . ?
N32 C33 1.393(4) . ?
N32 C34 1.518(4) . ?
N41 C42 1.354(5) . ?
N41 C43 1.418(5) . ?
B H1 1.14(3) . ?
O C42 1.224(5) . ?
C12 C13 1.330(5) . ?
C14 C17 1.522(6) . ?
C14 C16 1.523(6) . ?
C14 C15 1.533(6) . ?
C22 C23 1.338(5) . ?
C24 C27 1.526(5) . ?
C24 C26 1.532(6) . ?
C24 C25 1.532(5) . ?
C32 C33 1.336(5) . ?
C34 C35 1.525(5) . ?
C34 C36 1.529(5) . ?
C34 C37 1.530(5) . ?
C41 C42 1.518(6) . ?
C43 C44 1.373(6) . ?
C43 C48 1.385(6) . ?
C44 C45 1.399(7) . ?
C45 C46 1.361(8) . ?
C46 C47 1.383(8) . ?
C47 C48 1.384(6) . ?
